data_4326300
loop_
_publ_author_name
'Bin Liu'
'Lili Li'
'Yanping Zhang'
'Ying Ma'
'Huaiming Hu'
'Ganglin Xue'

_publ_section_title
;
 Three Banana-Shaped Arsenomolybdates Encapsulating a Hexanuclear
 Transition-Metal Central Magnetic Cluster: [AsIII2FeIII5MMo22O85(H2O)]n-
 (M = Fe3+, n = 14; M = Ni2+ and Mn2+, n = 15)
;
_journal_name_full 'Inorganic Chemistry'
_journal_page_first 9172
_journal_page_last 9177
_journal_paper_doi 10.1021/ic201418q
_journal_volume 50
_journal_year 2011
_chemical_formula_sum 'As2 Cu Fe6 H98 Mo22 N12 O110'
_chemical_formula_weight 4686.06
_chemical_name_systematic
; 
 ? 
;
_space_group_IT_number 2
_symmetry_cell_setting triclinic
_symmetry_space_group_name_Hall '-P 1'
_symmetry_space_group_name_H-M 'P -1'
_atom_sites_solution_hydrogens none
_atom_sites_solution_primary direct
_atom_sites_solution_secondary difmap
_audit_creation_method SHELXL-97
_cell_angle_alpha 96.626(2)
_cell_angle_beta 105.4730(10)
_cell_angle_gamma 96.8410(10)
_cell_formula_units_Z 2
_cell_length_a 16.1691(15)
_cell_length_b 18.3676(17)
_cell_length_c 20.8273(19)
_cell_measurement_temperature 273(2)
_cell_volume 5848.4(9)
_computing_cell_refinement 'Bruker SMART'
_computing_data_collection 'Bruker SMART'
_computing_data_reduction 'Bruker SAINT'
_computing_molecular_graphics 'Bruker SHELXTL'
_computing_publication_material 'Bruker SHELXTL'
_computing_structure_refinement 'SHELXL-97 (Sheldrick, 1997)'
_computing_structure_solution 'SHELXS-97 (Sheldrick, 1990)'
_diffrn_ambient_temperature 273(2)
_diffrn_measured_fraction_theta_full 0.978
_diffrn_measured_fraction_theta_max 0.978
_diffrn_measurement_device_type 'CCD area detector'
_diffrn_measurement_method 'phi and omega scans'
_diffrn_radiation_monochromator graphite
_diffrn_radiation_source 'fine-focus sealed tube'
_diffrn_radiation_type MoK\a
_diffrn_radiation_wavelength 0.71073
_diffrn_reflns_av_R_equivalents 0.0289
_diffrn_reflns_av_sigmaI/netI 0.0664
_diffrn_reflns_limit_h_max 19
_diffrn_reflns_limit_h_min -19
_diffrn_reflns_limit_k_max 21
_diffrn_reflns_limit_k_min -21
_diffrn_reflns_limit_l_max 20
_diffrn_reflns_limit_l_min -24
_diffrn_reflns_number 29259
_diffrn_reflns_theta_full 25.05
_diffrn_reflns_theta_max 25.05
_diffrn_reflns_theta_min 1.32
_diffrn_standards_decay_% 0
_diffrn_standards_interval_count 0
_diffrn_standards_interval_time 0
_diffrn_standards_number 0
_exptl_absorpt_coefficient_mu 3.845
_exptl_absorpt_correction_T_max 0.681
_exptl_absorpt_correction_T_min 0.483
_exptl_absorpt_correction_type multi-scan
_exptl_absorpt_process_details sadabs
_exptl_crystal_colour brown
_exptl_crystal_density_diffrn 2.661
_exptl_crystal_description block
_exptl_crystal_F_000 4474
_exptl_crystal_size_max 0.32
_exptl_crystal_size_mid 0.16
_exptl_crystal_size_min 0.10
_refine_diff_density_max 2.591
_refine_diff_density_min -2.847
_refine_diff_density_rms 0.493
_refine_ls_extinction_method none
_refine_ls_goodness_of_fit_ref 1.024
_refine_ls_hydrogen_treatment none
_refine_ls_matrix_type full
_refine_ls_number_parameters 800
_refine_ls_number_reflns 20250
_refine_ls_number_restraints 0
_refine_ls_restrained_S_all 1.024
_refine_ls_R_factor_all 0.0846
_refine_ls_R_factor_gt 0.0585
_refine_ls_shift/su_max 0.002
_refine_ls_shift/su_mean 0.000
_refine_ls_structure_factor_coef Fsqd
_refine_ls_weighting_details 'calc w=1/[\s^2^(Fo^2^)+(0.1525P)^2^+0.0000P] where P=(Fo^2^+2Fc^2^)/3'
_refine_ls_weighting_scheme calc
_refine_ls_wR_factor_gt 0.1932
_refine_ls_wR_factor_ref 0.2224
_reflns_number_gt 14155
_reflns_number_total 20250
_reflns_threshold_expression >2sigma(I)
_cod_data_source_file ic201418q_si_001.cif
_cod_data_source_block xb2364m
_cod_database_code 4326300

loop_
_symmetry_equiv_pos_as_xyz
'x, y, z'
'-x, -y, -z'

loop_
_atom_site_label
_atom_site_type_symbol
_atom_site_fract_x
_atom_site_fract_y
_atom_site_fract_z
_atom_site_U_iso_or_equiv
_atom_site_adp_type
_atom_site_occupancy
_atom_site_symmetry_multiplicity
_atom_site_calc_flag
_atom_site_refinement_flags
As1 As 0.56631(8) -0.28086(7) 0.69360(6) 0.0230(3) Uani 1 1 d .
As2 As 0.94115(8) 0.29418(7) 0.72132(6) 0.0215(3) Uani 1 1 d .
Cu1 Cu 0.80791(14) 0.91079(14) 0.07885(11) 0.0637(6) Uani 1 1 d .
Fe1 Fe 0.82102(9) -0.10394(8) 0.81841(7) 0.0114(3) Uani 1 1 d .
Fe2 Fe 0.67646(11) -0.11333(10) 0.68159(8) 0.0220(4) Uani 1 1 d .
Fe3 Fe 0.62976(11) -0.12994(9) 0.81593(8) 0.0217(4) Uani 1 1 d .
Fe4 Fe 0.72177(10) 0.04375(9) 0.79688(8) 0.0165(4) Uani 1 1 d .
Fe5 Fe 0.76500(10) 0.15976(9) 0.68699(8) 0.0196(4) Uani 1 1 d .
Fe6 Fe 0.90875(10) 0.16754(9) 0.82408(8) 0.0197(4) Uani 1 1 d .
Mo1 Mo 0.58818(8) -0.44085(6) 0.76997(6) 0.0336(3) Uani 1 1 d .
Mo2 Mo 0.79461(7) -0.40641(6) 0.76022(6) 0.0317(3) Uani 1 1 d .
Mo3 Mo 0.64309(8) -0.42428(6) 0.60914(6) 0.0307(3) Uani 1 1 d .
Mo4 Mo 0.63283(8) -0.26528(6) 0.54781(5) 0.0296(3) Uani 1 1 d .
Mo5 Mo 0.80088(7) -0.25854(6) 0.68848(5) 0.0257(3) Uani 1 1 d .
Mo6 Mo 0.74434(7) -0.27679(6) 0.85529(5) 0.0265(3) Uani 1 1 d .
Mo7 Mo 0.52961(8) -0.29889(6) 0.85257(6) 0.0328(3) Uani 1 1 d .
Mo8 Mo 0.49638(6) 0.01480(6) 0.78325(5) 0.0210(2) Uani 1 1 d .
Mo9 Mo 0.67198(6) 0.02678(6) 0.95098(5) 0.0195(2) Uani 1 1 d .
Mo10 Mo 0.55815(7) 0.15940(6) 0.90356(5) 0.0235(3) Uani 1 1 d .
Mo11 Mo 0.77098(7) 0.20115(6) 0.92757(5) 0.0204(2) Uani 1 1 d .
Mo12 Mo 0.59565(6) 0.18950(6) 0.76051(5) 0.0208(2) Uani 1 1 d .
Mo13 Mo 0.55705(6) 0.03917(6) 0.64710(5) 0.0203(2) Uani 1 1 d .
Mo14 Mo 0.87743(6) 0.05917(6) 0.95217(5) 0.0201(2) Uani 1 1 d .
Mo15 Mo 0.86802(6) 0.01453(5) 0.70845(5) 0.0184(2) Uani 1 1 d .
Mo16 Mo 1.07608(6) 0.13672(6) 0.74769(5) 0.0216(2) Uani 1 1 d .
Mo17 Mo 0.89908(7) 0.12669(6) 0.58103(5) 0.0219(2) Uani 1 1 d .
Mo18 Mo 0.78160(7) 0.27325(6) 0.56151(5) 0.0269(3) Uani 1 1 d .
Mo19 Mo 1.11121(7) 0.29121(6) 0.86905(5) 0.0273(3) Uani 1 1 d .
Mo20 Mo 0.98930(7) 0.31536(6) 0.56960(6) 0.0287(3) Uani 1 1 d .
Mo21 Mo 1.10536(7) 0.17673(6) 0.60710(6) 0.0276(3) Uani 1 1 d .
Mo22 Mo 1.16180(7) 0.32449(7) 0.73085(6) 0.0305(3) Uani 1 1 d .
O1 O 0.6060(7) -0.5277(6) 0.7878(5) 0.048(3) Uiso 1 1 d .
O2 O 0.4899(7) -0.4562(6) 0.7122(5) 0.054(3) Uiso 1 1 d .
O3 O 0.5570(6) -0.4022(5) 0.8467(5) 0.040(2) Uiso 1 1 d .
O4 O 0.7320(5) -0.3917(5) 0.8283(4) 0.031(2) Uiso 1 1 d .
O5 O 0.6545(6) -0.4316(5) 0.7038(4) 0.032(2) Uiso 1 1 d .
O6 O 0.5322(6) -0.4446(6) 0.5857(5) 0.046(2) Uiso 1 1 d .
O7 O 0.7908(7) -0.4992(6) 0.7439(5) 0.049(3) Uiso 1 1 d .
O8 O 0.6778(6) -0.5052(5) 0.5852(5) 0.044(2) Uiso 1 1 d .
O9 O 0.6595(6) -0.3702(5) 0.5408(5) 0.038(2) Uiso 1 1 d .
O10 O 0.7860(5) -0.3764(5) 0.6717(4) 0.032(2) Uiso 1 1 d .
O11 O 0.9015(6) -0.3767(5) 0.8057(5) 0.044(2) Uiso 1 1 d .
O12 O 0.6527(6) -0.2505(5) 0.4732(5) 0.041(2) Uiso 1 1 d .
O13 O 0.7721(5) -0.2570(5) 0.6006(4) 0.031(2) Uiso 1 1 d .
O14 O 0.9114(6) -0.2475(5) 0.7103(5) 0.037(2) Uiso 1 1 d .
O15 O 0.5230(6) -0.2922(5) 0.5284(5) 0.045(2) Uiso 1 1 d .
O16 O 0.6474(5) -0.3005(4) 0.6514(4) 0.0224(17) Uiso 1 1 d .
O17 O 0.7787(5) -0.2893(4) 0.7704(4) 0.0235(18) Uiso 1 1 d .
O18 O 0.6059(5) -0.3132(5) 0.7730(4) 0.0275(19) Uiso 1 1 d .
O19 O 0.8420(6) -0.2713(5) 0.9109(5) 0.039(2) Uiso 1 1 d .
O20 O 0.6731(6) -0.2871(5) 0.9055(5) 0.038(2) Uiso 1 1 d .
O21 O 0.5045(7) -0.2986(6) 0.9277(5) 0.058(3) Uiso 1 1 d .
O22 O 0.4339(7) -0.3241(6) 0.7918(5) 0.052(3) Uiso 1 1 d .
O23 O 0.5572(5) -0.2002(5) 0.8466(4) 0.0298(19) Uiso 1 1 d .
O24 O 0.7363(5) -0.1795(5) 0.8458(4) 0.0270(19) Uiso 1 1 d .
O25 O 0.6045(5) -0.1830(4) 0.7213(4) 0.0233(17) Uiso 1 1 d .
O26 O 0.6468(5) -0.1703(5) 0.5935(4) 0.032(2) Uiso 1 1 d .
O27 O 0.7780(5) -0.1664(5) 0.7151(4) 0.0271(19) Uiso 1 1 d .
O28 O 0.5335(5) -0.0727(4) 0.7834(4) 0.0247(18) Uiso 1 1 d .
O29 O 0.6616(5) -0.0636(4) 0.9054(4) 0.0247(18) Uiso 1 1 d .
O30 O 0.5834(5) -0.0516(5) 0.6529(4) 0.0271(19) Uiso 1 1 d .
O31 O 0.7122(5) -0.0610(4) 0.7802(4) 0.0212(17) Uiso 1 1 d .
O32 O 0.8582(5) -0.0339(4) 0.9177(4) 0.0248(18) Uiso 1 1 d .
O33 O 0.7636(5) -0.0358(4) 0.6637(4) 0.0244(18) Uiso 1 1 d .
O34 O 0.8906(5) -0.0289(5) 0.7796(4) 0.0278(19) Uiso 1 1 d .
O35 O 0.9355(5) -0.0176(5) 0.6640(4) 0.030(2) Uiso 1 1 d .
O36 O 0.4855(6) 0.0303(5) 0.5668(4) 0.033(2) Uiso 1 1 d .
O37 O 0.4578(5) 0.0148(5) 0.6930(4) 0.0281(19) Uiso 1 1 d .
O38 O 0.4000(6) -0.0022(5) 0.8028(4) 0.034(2) Uiso 1 1 d .
O39 O 0.5773(5) 0.0483(4) 0.8748(4) 0.0240(18) Uiso 1 1 d .
O40 O 0.6119(5) 0.0672(4) 0.7551(4) 0.0195(16) Uiso 1 1 d .
O41 O 0.6554(5) 0.0868(4) 0.6393(4) 0.0200(17) Uiso 1 1 d .
O42 O 0.5255(5) 0.1439(4) 0.6788(4) 0.0242(18) Uiso 1 1 d .
O43 O 0.5018(5) 0.1350(4) 0.8065(4) 0.0226(17) Uiso 1 1 d .
O44 O 0.4797(6) 0.1229(5) 0.9387(4) 0.036(2) Uiso 1 1 d .
O45 O 0.5592(6) 0.2730(5) 0.7663(4) 0.033(2) Uiso 1 1 d .
O46 O 0.5577(6) 0.2530(5) 0.9201(4) 0.033(2) Uiso 1 1 d .
O47 O 0.6702(5) 0.1465(4) 0.9664(4) 0.0227(17) Uiso 1 1 d .
O48 O 0.6589(5) 0.1889(4) 0.8541(4) 0.0231(17) Uiso 1 1 d .
O49 O 0.6922(5) 0.2101(4) 0.7376(4) 0.0225(17) Uiso 1 1 d .
O50 O 0.8512(5) 0.1681(4) 0.9895(4) 0.0250(18) Uiso 1 1 d .
O51 O 0.9267(5) 0.1037(4) 0.8960(4) 0.0239(18) Uiso 1 1 d .
O52 O 0.8038(5) 0.0953(4) 0.7606(4) 0.0185(16) Uiso 1 1 d .
O53 O 0.8311(5) 0.2196(4) 0.8690(4) 0.0254(18) Uiso 1 1 d .
O54 O 0.9710(5) 0.1067(4) 0.7659(4) 0.0223(17) Uiso 1 1 d .
O55 O 1.0110(5) 0.2367(5) 0.8735(4) 0.0295(19) Uiso 1 1 d .
O56 O 0.8408(5) 0.1002(4) 0.6440(4) 0.0210(17) Uiso 1 1 d .
O57 O 0.8738(5) 0.2254(4) 0.7457(4) 0.0187(16) Uiso 1 1 d .
O58 O 0.7390(5) 0.2206(4) 0.6185(4) 0.0262(18) Uiso 1 1 d .
O59 O 0.6945(6) 0.2624(5) 0.4915(5) 0.041(2) Uiso 1 1 d .
O60 O 0.7882(6) 0.3608(5) 0.5982(5) 0.040(2) Uiso 1 1 d .
O61 O 0.8143(5) 0.1623(5) 0.5284(4) 0.0277(19) Uiso 1 1 d .
O62 O 0.9139(5) 0.2568(4) 0.6318(4) 0.0208(17) Uiso 1 1 d .
O63 O 0.8988(5) 0.0448(5) 0.5363(4) 0.032(2) Uiso 1 1 d .
O64 O 1.0072(5) 0.1397(4) 0.6550(4) 0.0245(18) Uiso 1 1 d .
O65 O 1.1154(5) 0.0555(5) 0.7375(4) 0.031(2) Uiso 1 1 d .
O66 O 1.1371(5) 0.1810(5) 0.8309(4) 0.0273(19) Uiso 1 1 d .
O67 O 1.1832(6) 0.2915(5) 0.9456(5) 0.042(2) Uiso 1 1 d .
O68 O 1.0442(5) 0.2631(4) 0.7537(4) 0.0225(17) Uiso 1 1 d .
O69 O 1.0849(6) 0.3781(6) 0.8730(5) 0.045(2) Uiso 1 1 d .
O70 O 1.1143(6) 0.0866(5) 0.5824(5) 0.041(2) Uiso 1 1 d .
O71 O 1.1610(5) 0.1957(5) 0.7047(4) 0.0276(19) Uiso 1 1 d .
O72 O 1.2012(5) 0.3110(5) 0.8211(4) 0.033(2) Uiso 1 1 d .
O73 O 1.0839(5) 0.2912(5) 0.6397(4) 0.0270(19) Uiso 1 1 d .
O74 O 0.8732(5) 0.2966(5) 0.5155(4) 0.031(2) Uiso 1 1 d .
O75 O 0.9943(6) 0.4031(5) 0.6083(5) 0.043(2) Uiso 1 1 d .
O76 O 1.0406(6) 0.3282(6) 0.5087(5) 0.046(2) Uiso 1 1 d .
O77 O 1.1279(6) 0.4086(6) 0.7392(5) 0.046(2) Uiso 1 1 d .
O78 O 1.2598(6) 0.3424(6) 0.7138(5) 0.046(2) Uiso 1 1 d .
O79 O 1.1800(6) 0.2238(5) 0.5744(5) 0.038(2) Uiso 1 1 d .
O80 O 0.9585(5) 0.0653(5) 1.0252(4) 0.030(2) Uiso 1 1 d .
O81 O 0.7839(5) 0.0362(5) 1.0050(4) 0.0264(18) Uiso 1 1 d .
O82 O 0.6150(5) 0.0134(4) 1.0076(4) 0.0275(19) Uiso 1 1 d .
O83 O 0.7681(6) 0.2857(5) 0.9683(4) 0.034(2) Uiso 1 1 d .
O84 O 0.9267(7) -0.1501(6) 0.8484(5) 0.052(3) Uiso 1 1 d .
O85 O 0.7547(5) 0.0772(4) 0.8896(3) 0.0159(15) Uiso 1 1 d .
O86 O 0.9928(5) 0.1855(4) 0.5472(4) 0.0255(18) Uiso 1 1 d .
O101 O 0.9167(7) 0.9858(6) 0.1278(6) 0.057(3) Uiso 1 1 d .
O102 O 0.7356(9) 0.9572(8) 0.1334(7) 0.082(4) Uiso 1 1 d .
O103 O 0.7019(9) 0.8407(8) 0.0217(7) 0.086(4) Uiso 1 1 d .
O104 O 0.8793(8) 0.8620(7) 0.0221(6) 0.067(3) Uiso 1 1 d .
O105 O 0.0601(9) 0.1937(8) 0.4169(7) 0.090(4) Uiso 1 1 d .
O106 O 0.2313(9) 0.3709(8) 0.5465(7) 0.086(4) Uiso 1 1 d .
O107 O 0.9482(11) 0.0618(9) 0.4093(8) 0.109(5) Uiso 1 1 d .
O108 O 0.9502(10) 0.1129(9) 0.2581(8) 0.106(5) Uiso 1 1 d .
O109 O 0.6800(8) 0.0064(7) 0.5134(7) 0.075(4) Uiso 1 1 d .
O110 O 0.7878(10) 0.8911(8) 0.5274(7) 0.092(4) Uiso 1 1 d .
O111 O 0.7871(8) 0.3567(7) 0.8230(7) 0.077(4) Uiso 1 1 d .
O112 O 0.3237(10) 0.6322(8) 0.3108(8) 0.096(5) Uiso 1 1 d .
O113 O 0.8793(12) 0.5168(10) 0.6227(9) 0.124(6) Uiso 1 1 d .
O114 O 0.0490(12) 0.5354(10) 0.1462(9) 0.121(6) Uiso 1 1 d .
O115 O 0.3343(11) 0.6136(9) 0.1076(8) 0.112(5) Uiso 1 1 d .
O116 O 0.5824(12) 0.1584(10) 0.3562(9) 0.126(6) Uiso 1 1 d .
O117 O 0.4505(12) 0.8560(10) 0.5161(9) 0.124(6) Uiso 1 1 d .
O118 O 0.6821(15) 0.4973(12) 0.3703(11) 0.167(8) Uiso 1 1 d .
O119 O 0.3289(13) 0.1824(12) 0.8013(11) 0.151(8) Uiso 1 1 d .
O120 O 0.4879(14) 0.4024(12) 0.6071(11) 0.164(8) Uiso 1 1 d .
O121 O 0.5434(15) 0.2471(13) 0.5979(12) 0.174(9) Uiso 1 1 d .
O122 O 0.3323(16) 0.6999(13) 0.6621(12) 0.180(9) Uiso 1 1 d .
O123 O 0.621(2) 0.705(2) 0.0812(18) 0.122(12) Uiso 0.50 1 d P
O124 O 0.5335(8) 0.1066(7) 0.0839(7) 0.078(4) Uiso 1 1 d .
O125 O 0.9940(15) 0.3140(13) 0.9965(12) 0.174(9) Uiso 1 1 d .
O126 O 0.3670(8) 0.6030(7) 0.5382(7) 0.075(4) Uiso 1 1 d .
O127 O 0.7165(15) 0.0712(13) 0.4032(12) 0.177(9) Uiso 1 1 d .
O128 O 0.3496(19) 0.1262(16) 0.6261(15) 0.233(13) Uiso 1 1 d .
O129 O 0.8481(16) 0.1571(13) 0.1238(12) 0.182(9) Uiso 1 1 d .
O130 O 0.0034(18) 0.5085(15) 0.7464(14) 0.081(8) Uiso 0.50 1 d P
O131 O 0.658(2) 0.5948(19) 0.9901(18) 0.117(11) Uiso 0.50 1 d P
O132 O 0.263(2) 0.0398(17) 0.6938(16) 0.102(10) Uiso 0.50 1 d P
O133 O 0.8424(19) 0.1818(17) 0.3884(15) 0.094(9) Uiso 0.50 1 d P
O134 O 0.166(2) 0.621(2) 0.5789(19) 0.132(13) Uiso 0.50 1 d P
O135 O 0.105(2) 0.4812(18) 0.5175(16) 0.103(10) Uiso 0.50 1 d P
O136 O 0.940(2) 0.2876(18) 0.1146(16) 0.104(10) Uiso 0.50 1 d P
O137 O 0.200(4) 0.900(3) 0.709(3) 0.21(2) Uiso 0.50 1 d P
O138 O 0.664(3) 0.352(3) 0.064(2) 0.174(18) Uiso 0.50 1 d P
O139 O 0.863(2) 0.562(2) 0.9435(18) 0.126(12) Uiso 0.50 1 d P
O140 O 0.726(3) 0.515(2) 0.108(2) 0.160(16) Uiso 0.50 1 d P
O141 O 0.964(4) 0.340(3) 0.316(3) 0.24(3) Uiso 0.50 1 d P
O142 O 0.3903(17) 0.2885(14) 0.7433(13) 0.074(7) Uiso 0.50 1 d P
O143 O 0.685(2) 0.207(2) 0.0976(18) 0.124(12) Uiso 0.50 1 d P
O144 O 0.458(3) 0.389(3) 0.848(3) 0.19(2) Uiso 0.50 1 d P

loop_
_atom_site_aniso_label
_atom_site_aniso_U_11
_atom_site_aniso_U_22
_atom_site_aniso_U_33
_atom_site_aniso_U_23
_atom_site_aniso_U_13
_atom_site_aniso_U_12
As1 0.0233(6) 0.0189(7) 0.0270(7) -0.0029(5) 0.0109(5) 0.0021(5)
As2 0.0217(6) 0.0195(7) 0.0258(7) 0.0012(5) 0.0125(5) 0.0026(5)
Cu1 0.0573(14) 0.0851(17) 0.0529(13) 0.0058(12) 0.0222(11) 0.0173(13)
Fe1 0.0104(7) 0.0118(8) 0.0124(7) -0.0015(6) 0.0048(6) 0.0034(6)
Fe2 0.0218(9) 0.0236(10) 0.0207(9) -0.0029(7) 0.0097(7) 0.0021(8)
Fe3 0.0217(9) 0.0212(10) 0.0245(9) -0.0005(7) 0.0117(7) 0.0044(7)
Fe4 0.0168(8) 0.0191(9) 0.0158(8) -0.0004(7) 0.0087(6) 0.0047(7)
Fe5 0.0200(9) 0.0208(9) 0.0205(9) 0.0013(7) 0.0098(7) 0.0054(7)
Fe6 0.0196(9) 0.0219(10) 0.0189(8) -0.0008(7) 0.0091(7) 0.0032(7)
Mo1 0.0401(7) 0.0211(6) 0.0420(7) -0.0001(5) 0.0192(6) 0.0015(5)
Mo2 0.0325(6) 0.0230(6) 0.0389(7) -0.0014(5) 0.0091(5) 0.0099(5)
Mo3 0.0345(6) 0.0228(6) 0.0326(6) -0.0067(5) 0.0100(5) 0.0061(5)
Mo4 0.0347(6) 0.0292(7) 0.0236(6) -0.0065(5) 0.0104(5) 0.0047(5)
Mo5 0.0239(6) 0.0220(6) 0.0324(6) -0.0038(5) 0.0129(5) 0.0049(5)
Mo6 0.0339(6) 0.0188(6) 0.0267(6) -0.0005(5) 0.0088(5) 0.0072(5)
Mo7 0.0390(7) 0.0258(7) 0.0403(7) 0.0037(5) 0.0236(6) 0.0037(5)
Mo8 0.0168(5) 0.0258(6) 0.0222(5) 0.0007(4) 0.0091(4) 0.0052(4)
Mo9 0.0209(5) 0.0222(6) 0.0184(5) 0.0008(4) 0.0106(4) 0.0060(4)
Mo10 0.0251(6) 0.0269(6) 0.0245(6) 0.0008(5) 0.0153(4) 0.0114(5)
Mo11 0.0225(5) 0.0211(6) 0.0192(5) -0.0022(4) 0.0104(4) 0.0049(4)
Mo12 0.0207(5) 0.0228(6) 0.0226(5) 0.0012(4) 0.0112(4) 0.0085(5)
Mo13 0.0180(5) 0.0243(6) 0.0185(5) -0.0009(4) 0.0066(4) 0.0041(4)
Mo14 0.0188(5) 0.0259(6) 0.0173(5) 0.0014(4) 0.0073(4) 0.0064(4)
Mo15 0.0203(5) 0.0185(6) 0.0189(5) -0.0011(4) 0.0113(4) 0.0042(4)
Mo16 0.0177(5) 0.0266(6) 0.0236(5) 0.0034(5) 0.0106(4) 0.0049(5)
Mo17 0.0247(6) 0.0262(6) 0.0190(5) 0.0025(4) 0.0127(4) 0.0059(5)
Mo18 0.0263(6) 0.0319(7) 0.0285(6) 0.0107(5) 0.0131(5) 0.0106(5)
Mo19 0.0239(6) 0.0282(6) 0.0272(6) -0.0019(5) 0.0082(5) -0.0024(5)
Mo20 0.0292(6) 0.0310(7) 0.0338(6) 0.0114(5) 0.0184(5) 0.0081(5)
Mo21 0.0278(6) 0.0328(7) 0.0313(6) 0.0073(5) 0.0209(5) 0.0099(5)
Mo22 0.0234(6) 0.0326(7) 0.0375(7) 0.0057(5) 0.0145(5) -0.0010(5)

loop_
_atom_type_symbol
_atom_type_description
_atom_type_scat_dispersion_real
_atom_type_scat_dispersion_imag
_atom_type_scat_source
O O 0.0106 0.0060 'International Tables Vol C Tables 4.2.6.8 and 6.1.1.4'
Mo Mo -1.6832 0.6857 'International Tables Vol C Tables 4.2.6.8 and 6.1.1.4'
As As 0.0499 2.0058 'International Tables Vol C Tables 4.2.6.8 and 6.1.1.4'
Fe Fe 0.3463 0.8444 'International Tables Vol C Tables 4.2.6.8 and 6.1.1.4'
H H 0.0000 0.0000 'International Tables Vol C Tables 4.2.6.8 and 6.1.1.4'
N N 0.0061 0.0033 'International Tables Vol C Tables 4.2.6.8 and 6.1.1.4'
Cu Cu 0.3201 1.2651 'International Tables Vol C Tables 4.2.6.8 and 6.1.1.4'

loop_
_geom_angle_atom_site_label_1
_geom_angle_atom_site_label_2
_geom_angle_atom_site_label_3
_geom_angle
O25 As1 O18 98.6(4)
O25 As1 O16 97.9(4)
O18 As1 O16 102.4(3)
O57 As2 O68 98.5(3)
O57 As2 O62 98.3(3)
O68 As2 O62 101.4(4)
O103 Cu1 O102 90.2(6)
O103 Cu1 O101 174.0(5)
O102 Cu1 O101 92.9(5)
O103 Cu1 O104 88.6(6)
O102 Cu1 O104 178.8(5)
O101 Cu1 O104 88.3(5)
O84 Fe1 O31 175.3(4)
O84 Fe1 O34 88.8(4)
O31 Fe1 O34 90.1(3)
O84 Fe1 O24 97.5(4)
O31 Fe1 O24 83.2(3)
O34 Fe1 O24 171.9(3)
O84 Fe1 O32 88.8(4)
O31 Fe1 O32 95.8(3)
O34 Fe1 O32 92.5(3)
O24 Fe1 O32 92.6(3)
O84 Fe1 O27 95.6(4)
O31 Fe1 O27 79.8(3)
O34 Fe1 O27 85.2(3)
O24 Fe1 O27 89.2(3)
O32 Fe1 O27 175.0(3)
O26 Fe2 O30 92.0(4)
O26 Fe2 O27 91.9(4)
O30 Fe2 O27 174.4(4)
O26 Fe2 O33 94.9(3)
O30 Fe2 O33 89.9(3)
O27 Fe2 O33 85.8(3)
O26 Fe2 O25 97.0(4)
O30 Fe2 O25 94.5(3)
O27 Fe2 O25 88.9(3)
O33 Fe2 O25 167.1(3)
O26 Fe2 O31 174.5(3)
O30 Fe2 O31 92.7(3)
O27 Fe2 O31 83.5(3)
O33 Fe2 O31 87.9(3)
O25 Fe2 O31 79.8(3)
O23 Fe3 O28 92.7(3)
O23 Fe3 O25 97.3(4)
O28 Fe3 O25 88.8(3)
O23 Fe3 O29 90.8(3)
O28 Fe3 O29 88.3(3)
O25 Fe3 O29 171.5(3)
O23 Fe3 O24 93.7(3)
O28 Fe3 O24 173.6(3)
O25 Fe3 O24 90.7(3)
O29 Fe3 O24 91.3(3)
O23 Fe3 O31 175.5(4)
O28 Fe3 O31 90.7(3)
O25 Fe3 O31 79.9(3)
O29 Fe3 O31 92.2(3)
O24 Fe3 O31 82.9(3)
O85 Fe4 O40 110.9(3)
O85 Fe4 O31 110.2(3)
O40 Fe4 O31 106.7(3)
O85 Fe4 O52 107.4(3)
O40 Fe4 O52 107.5(3)
O31 Fe4 O52 114.2(3)
O58 Fe5 O49 91.3(3)
O58 Fe5 O57 96.9(3)
O49 Fe5 O57 91.2(3)
O58 Fe5 O41 90.7(3)
O49 Fe5 O41 86.3(3)
O57 Fe5 O41 172.0(3)
O58 Fe5 O56 95.6(3)
O49 Fe5 O56 173.1(3)
O57 Fe5 O56 88.7(3)
O41 Fe5 O56 93.0(3)
O58 Fe5 O52 175.1(3)
O49 Fe5 O52 92.3(3)
O57 Fe5 O52 79.7(3)
O41 Fe5 O52 92.8(3)
O56 Fe5 O52 80.9(3)
O55 Fe6 O51 91.5(3)
O55 Fe6 O53 93.2(4)
O51 Fe6 O53 88.6(3)
O55 Fe6 O57 95.9(3)
O51 Fe6 O57 172.3(3)
O53 Fe6 O57 88.8(3)
O55 Fe6 O52 172.9(3)
O51 Fe6 O52 93.9(3)
O53 Fe6 O52 91.5(3)
O57 Fe6 O52 78.9(3)
O55 Fe6 O54 95.2(3)
O51 Fe6 O54 94.3(3)
O53 Fe6 O54 171.0(3)
O57 Fe6 O54 87.1(3)
O52 Fe6 O54 79.8(3)
O2 Mo1 O1 104.1(5)
O2 Mo1 O3 99.7(5)
O1 Mo1 O3 100.9(4)
O2 Mo1 O5 95.0(4)
O1 Mo1 O5 99.1(4)
O3 Mo1 O5 151.4(4)
O2 Mo1 O18 94.3(4)
O1 Mo1 O18 161.5(4)
O3 Mo1 O18 74.3(3)
O5 Mo1 O18 80.3(3)
O2 Mo1 O4 161.7(4)
O1 Mo1 O4 90.7(4)
O3 Mo1 O4 87.8(4)
O5 Mo1 O4 71.7(3)
O18 Mo1 O4 71.5(3)
O7 Mo2 O11 102.4(5)
O7 Mo2 O10 102.4(4)
O11 Mo2 O10 104.6(4)
O7 Mo2 O4 105.1(4)
O11 Mo2 O4 103.1(4)
O10 Mo2 O4 135.3(3)
O7 Mo2 O17 170.9(4)
O11 Mo2 O17 86.6(4)
O10 Mo2 O17 73.7(3)
O4 Mo2 O17 73.7(3)
O7 Mo2 O5 84.0(4)
O11 Mo2 O5 173.6(4)
O10 Mo2 O5 74.2(3)
O4 Mo2 O5 74.4(3)
O17 Mo2 O5 87.0(3)
O6 Mo3 O8 105.2(5)
O6 Mo3 O9 100.3(4)
O8 Mo3 O9 100.3(4)
O6 Mo3 O5 93.8(4)
O8 Mo3 O5 99.9(4)
O9 Mo3 O5 151.3(4)
O6 Mo3 O16 94.6(4)
O8 Mo3 O16 160.1(4)
O9 Mo3 O16 74.4(3)
O5 Mo3 O16 79.7(3)
O6 Mo3 O10 161.5(4)
O8 Mo3 O10 88.9(4)
O9 Mo3 O10 88.6(3)
O5 Mo3 O10 71.7(3)
O16 Mo3 O10 72.1(3)
O15 Mo4 O12 105.4(4)
O15 Mo4 O26 102.0(4)
O12 Mo4 O26 103.0(4)
O15 Mo4 O9 94.2(4)
O12 Mo4 O9 94.1(4)
O26 Mo4 O9 152.2(4)
O15 Mo4 O13 159.0(4)
O12 Mo4 O13 92.9(4)
O26 Mo4 O13 83.4(3)
O9 Mo4 O13 73.9(3)
O15 Mo4 O16 89.3(4)
O12 Mo4 O16 161.3(4)
O26 Mo4 O16 84.6(3)
O9 Mo4 O16 73.0(3)
O13 Mo4 O16 70.9(3)
O14 Mo5 O13 103.1(4)
O14 Mo5 O27 103.7(4)
O13 Mo5 O27 98.1(4)
O14 Mo5 O17 100.9(4)
O13 Mo5 O17 152.8(4)
O27 Mo5 O17 88.5(3)
O14 Mo5 O10 93.9(4)
O13 Mo5 O10 90.7(4)
O27 Mo5 O10 157.9(3)
O17 Mo5 O10 75.0(3)
O14 Mo5 O16 168.1(4)
O13 Mo5 O16 75.8(3)
O27 Mo5 O16 88.1(3)
O17 Mo5 O16 78.2(3)
O10 Mo5 O16 74.4(3)
O19 Mo6 O20 102.7(4)
O19 Mo6 O24 103.2(4)
O20 Mo6 O24 97.1(4)
O19 Mo6 O17 99.2(4)
O20 Mo6 O17 155.3(4)
O24 Mo6 O17 88.9(3)
O19 Mo6 O4 93.1(4)
O20 Mo6 O4 92.0(4)
O24 Mo6 O4 159.0(3)
O17 Mo6 O4 75.4(3)
O19 Mo6 O18 167.4(4)
O20 Mo6 O18 77.5(4)
O24 Mo6 O18 89.2(3)
O17 Mo6 O18 78.6(3)
O4 Mo6 O18 74.3(3)
O22 Mo7 O21 105.7(5)
O22 Mo7 O23 102.2(4)
O21 Mo7 O23 104.8(5)
O22 Mo7 O3 92.7(4)
O21 Mo7 O3 95.5(5)
O23 Mo7 O3 150.4(4)
O22 Mo7 O20 159.9(5)
O21 Mo7 O20 91.4(4)
O23 Mo7 O20 83.2(3)
O3 Mo7 O20 74.8(4)
O22 Mo7 O18 90.9(4)
O21 Mo7 O18 160.1(4)
O23 Mo7 O18 81.8(3)
O3 Mo7 O18 72.3(3)
O20 Mo7 O18 70.5(3)
O38 Mo8 O28 103.1(4)
O38 Mo8 O37 101.1(4)
O28 Mo8 O37 99.8(4)
O38 Mo8 O39 100.2(4)
O28 Mo8 O39 89.1(3)
O37 Mo8 O39 154.4(3)
O38 Mo8 O43 91.7(4)
O28 Mo8 O43 158.2(3)
O37 Mo8 O43 92.9(3)
O39 Mo8 O43 72.4(3)
O38 Mo8 O40 164.6(3)
O28 Mo8 O40 92.2(3)
O37 Mo8 O40 75.0(3)
O39 Mo8 O40 80.7(3)
O43 Mo8 O40 73.8(3)
O82 Mo9 O29 103.8(4)
O82 Mo9 O81 101.0(4)
O29 Mo9 O81 99.8(4)
O82 Mo9 O39 99.6(3)
O29 Mo9 O39 88.5(3)
O81 Mo9 O39 155.2(3)
O82 Mo9 O47 91.5(3)
O29 Mo9 O47 157.6(3)
O81 Mo9 O47 93.2(3)
O39 Mo9 O47 72.6(3)
O82 Mo9 O85 164.3(3)
O29 Mo9 O85 91.8(3)
O81 Mo9 O85 75.6(3)
O39 Mo9 O85 80.8(3)
O47 Mo9 O85 73.6(3)
O46 Mo10 O44 102.3(4)
O46 Mo10 O43 103.4(4)
O44 Mo10 O43 103.4(4)
O46 Mo10 O47 102.7(4)
O44 Mo10 O47 104.5(3)
O43 Mo10 O47 136.3(3)
O46 Mo10 O39 169.5(4)
O44 Mo10 O39 88.2(4)
O43 Mo10 O39 74.0(3)
O47 Mo10 O39 73.9(3)
O46 Mo10 O48 86.0(4)
O44 Mo10 O48 171.7(4)
O43 Mo10 O48 73.8(3)
O47 Mo10 O48 73.8(3)
O39 Mo10 O48 83.5(3)
O83 Mo11 O50 101.5(4)
O83 Mo11 O53 104.9(4)
O50 Mo11 O53 99.9(4)
O83 Mo11 O48 99.2(4)
O50 Mo11 O48 153.5(3)
O53 Mo11 O48 90.6(3)
O83 Mo11 O47 92.6(4)
O50 Mo11 O47 89.0(3)
O53 Mo11 O47 158.1(3)
O48 Mo11 O47 73.5(3)
O83 Mo11 O85 165.7(3)
O50 Mo11 O85 75.8(3)
O53 Mo11 O85 89.5(3)
O48 Mo11 O85 80.1(3)
O47 Mo11 O85 73.4(3)
O45 Mo12 O49 103.5(4)
O45 Mo12 O42 100.9(4)
O49 Mo12 O42 98.6(4)
O45 Mo12 O48 101.2(4)
O49 Mo12 O48 92.5(3)
O42 Mo12 O48 152.2(3)
O45 Mo12 O43 94.2(4)
O49 Mo12 O43 159.5(3)
O42 Mo12 O43 88.0(3)
O48 Mo12 O43 73.7(3)
O45 Mo12 O40 166.1(4)
O49 Mo12 O40 90.2(3)
O42 Mo12 O40 74.2(3)
O48 Mo12 O40 80.3(3)
O43 Mo12 O40 72.8(3)
O36 Mo13 O41 103.8(4)
O36 Mo13 O30 103.8(4)
O41 Mo13 O30 101.0(4)
O36 Mo13 O37 93.9(4)
O41 Mo13 O37 156.2(4)
O30 Mo13 O37 89.8(3)
O36 Mo13 O42 93.3(4)
O41 Mo13 O42 88.2(3)
O30 Mo13 O42 157.9(3)
O37 Mo13 O42 74.9(3)
O36 Mo13 O40 161.0(4)
O41 Mo13 O40 87.4(3)
O30 Mo13 O40 88.8(3)
O37 Mo13 O40 71.6(3)
O42 Mo13 O40 71.4(3)
O80 Mo14 O32 104.4(4)
O80 Mo14 O51 105.6(4)
O32 Mo14 O51 103.4(4)
O80 Mo14 O81 89.7(4)
O32 Mo14 O81 89.0(4)
O51 Mo14 O81 156.9(3)
O80 Mo14 O85 156.1(4)
O32 Mo14 O85 91.9(3)
O51 Mo14 O85 87.0(3)
O81 Mo14 O85 73.0(3)
O80 Mo14 O50 88.7(4)
O32 Mo14 O50 159.3(3)
O51 Mo14 O50 88.0(3)
O81 Mo14 O50 74.9(3)
O85 Mo14 O50 71.2(3)
O35 Mo15 O34 103.5(4)
O35 Mo15 O33 104.0(4)
O34 Mo15 O33 100.3(4)
O35 Mo15 O56 90.7(3)
O34 Mo15 O56 161.0(4)
O33 Mo15 O56 88.2(3)
O35 Mo15 O54 91.0(4)
O34 Mo15 O54 87.6(3)
O33 Mo15 O54 160.7(3)
O56 Mo15 O54 79.5(3)
O35 Mo15 O52 159.3(3)
O34 Mo15 O52 89.5(3)
O33 Mo15 O52 89.1(3)
O56 Mo15 O52 73.6(3)
O54 Mo15 O52 73.3(3)
O65 Mo16 O66 104.4(4)
O65 Mo16 O54 102.8(4)
O66 Mo16 O54 98.2(4)
O65 Mo16 O64 101.2(4)
O66 Mo16 O64 151.9(3)
O54 Mo16 O64 87.2(3)
O65 Mo16 O71 94.7(4)
O66 Mo16 O71 91.7(4)
O54 Mo16 O71 157.0(3)
O64 Mo16 O71 74.7(3)
O65 Mo16 O68 168.2(3)
O66 Mo16 O68 75.4(3)
O54 Mo16 O68 88.8(3)
O64 Mo16 O68 77.2(3)
O71 Mo16 O68 73.6(3)
O63 Mo17 O61 103.0(4)
O63 Mo17 O56 103.0(4)
O61 Mo17 O56 97.4(3)
O63 Mo17 O64 103.4(4)
O61 Mo17 O64 151.6(4)
O56 Mo17 O64 86.8(3)
O63 Mo17 O86 95.5(4)
O61 Mo17 O86 92.6(3)
O56 Mo17 O86 156.3(3)
O64 Mo17 O86 74.5(3)
O63 Mo17 O62 168.9(3)
O61 Mo17 O62 74.9(3)
O56 Mo17 O62 88.0(3)
O64 Mo17 O62 77.2(3)
O86 Mo17 O62 73.9(3)
O60 Mo18 O59 104.1(4)
O60 Mo18 O58 101.3(4)
O59 Mo18 O58 103.0(4)
O60 Mo18 O74 95.3(4)
O59 Mo18 O74 96.7(4)
O58 Mo18 O74 150.1(3)
O60 Mo18 O61 163.2(4)
O59 Mo18 O61 91.1(4)
O58 Mo18 O61 81.8(3)
O74 Mo18 O61 75.6(3)
O60 Mo18 O62 93.9(4)
O59 Mo18 O62 159.7(4)
O58 Mo18 O62 82.2(3)
O74 Mo18 O62 71.9(3)
O61 Mo18 O62 70.0(3)
O69 Mo19 O67 104.3(5)
O69 Mo19 O55 101.2(4)
O67 Mo19 O55 104.1(4)
O69 Mo19 O72 95.9(4)
O67 Mo19 O72 95.4(4)
O55 Mo19 O72 149.8(4)
O69 Mo19 O66 162.5(4)
O67 Mo19 O66 91.0(4)
O55 Mo19 O66 82.7(3)
O72 Mo19 O66 74.0(3)
O69 Mo19 O68 92.6(4)
O67 Mo19 O68 159.8(4)
O55 Mo19 O68 82.8(3)
O72 Mo19 O68 71.7(3)
O66 Mo19 O68 70.8(3)
O75 Mo20 O76 103.3(5)
O75 Mo20 O74 100.5(4)
O76 Mo20 O74 99.4(4)
O75 Mo20 O73 95.1(4)
O76 Mo20 O73 100.3(4)
O74 Mo20 O73 151.2(3)
O75 Mo20 O62 96.7(4)
O76 Mo20 O62 159.9(4)
O74 Mo20 O62 75.1(3)
O73 Mo20 O62 79.2(3)
O75 Mo20 O86 163.9(4)
O76 Mo20 O86 88.7(4)
O74 Mo20 O86 87.9(3)
O73 Mo20 O86 71.8(3)
O62 Mo20 O86 72.0(3)
O70 Mo21 O79 101.1(5)
O70 Mo21 O86 101.8(4)
O79 Mo21 O86 104.3(4)
O70 Mo21 O71 105.0(4)
O79 Mo21 O71 103.8(4)
O86 Mo21 O71 136.2(4)
O70 Mo21 O64 90.3(4)
O79 Mo21 O64 168.5(4)
O86 Mo21 O64 72.7(3)
O71 Mo21 O64 73.1(3)
O70 Mo21 O73 175.8(4)
O79 Mo21 O73 82.8(4)
O86 Mo21 O73 75.5(3)
O71 Mo21 O73 75.5(3)
O64 Mo21 O73 85.7(3)
O77 Mo22 O78 105.0(5)
O77 Mo22 O72 101.2(4)
O78 Mo22 O72 99.6(4)
O77 Mo22 O73 94.5(4)
O78 Mo22 O73 100.8(4)
O72 Mo22 O73 150.0(4)
O77 Mo22 O68 93.6(4)
O78 Mo22 O68 161.3(4)
O72 Mo22 O68 74.8(3)
O73 Mo22 O68 78.9(3)
O77 Mo22 O71 161.8(4)
O78 Mo22 O71 90.1(4)
O72 Mo22 O71 85.7(3)
O73 Mo22 O71 72.5(3)
O68 Mo22 O71 71.9(3)
Mo1 O3 Mo7 117.8(4)
Mo2 O4 Mo6 105.9(4)
Mo2 O4 Mo1 103.8(4)
Mo6 O4 Mo1 110.1(4)
Mo3 O5 Mo1 143.3(5)
Mo3 O5 Mo2 108.3(4)
Mo1 O5 Mo2 107.7(4)
Mo3 O9 Mo4 116.6(5)
Mo2 O10 Mo5 105.3(4)
Mo2 O10 Mo3 103.8(4)
Mo5 O10 Mo3 109.2(3)
Mo5 O13 Mo4 117.3(4)
As1 O16 Mo4 117.6(3)
As1 O16 Mo3 116.5(4)
Mo4 O16 Mo3 92.2(3)
As1 O16 Mo5 128.6(4)
Mo4 O16 Mo5 93.2(3)
Mo3 O16 Mo5 100.8(3)
Mo5 O17 Mo6 155.4(4)
Mo5 O17 Mo2 102.9(4)
Mo6 O17 Mo2 101.6(3)
As1 O18 Mo1 116.1(4)
As1 O18 Mo7 118.7(4)
Mo1 O18 Mo7 91.6(3)
As1 O18 Mo6 128.5(4)
Mo1 O18 Mo6 100.7(3)
Mo7 O18 Mo6 93.3(3)
Mo6 O20 Mo7 116.7(4)
Mo7 O23 Fe3 144.9(5)
Mo6 O24 Fe3 129.9(4)
Mo6 O24 Fe1 128.2(4)
Fe3 O24 Fe1 96.6(3)
As1 O25 Fe3 125.8(4)
As1 O25 Fe2 128.0(4)
Fe3 O25 Fe2 101.7(4)
Mo4 O26 Fe2 143.4(4)
Mo5 O27 Fe2 132.5(5)
Mo5 O27 Fe1 126.5(4)
Fe2 O27 Fe1 95.9(4)
Mo8 O28 Fe3 148.1(5)
Mo9 O29 Fe3 148.4(4)
Mo13 O30 Fe2 146.9(5)
Fe4 O31 Fe1 116.3(4)
Fe4 O31 Fe2 118.6(3)
Fe1 O31 Fe2 100.5(4)
Fe4 O31 Fe3 122.0(4)
Fe1 O31 Fe3 96.8(3)
Fe2 O31 Fe3 98.3(3)
Mo14 O32 Fe1 139.5(4)
Mo15 O33 Fe2 136.7(4)
Mo15 O34 Fe1 135.0(5)
Mo8 O37 Mo13 114.3(4)
Mo8 O39 Mo9 148.2(4)
Mo8 O39 Mo10 105.8(3)
Mo9 O39 Mo10 105.9(4)
Fe4 O40 Mo13 120.0(4)
Fe4 O40 Mo8 118.3(3)
Mo13 O40 Mo8 96.8(3)
Fe4 O40 Mo12 118.3(4)
Mo13 O40 Mo12 95.7(3)
Mo8 O40 Mo12 103.3(3)
Mo13 O41 Fe5 145.6(4)
Mo12 O42 Mo13 113.5(4)
Mo10 O43 Mo8 104.9(3)
Mo10 O43 Mo12 104.3(3)
Mo8 O43 Mo12 107.9(3)
Mo10 O47 Mo9 104.5(3)
Mo10 O47 Mo11 105.0(3)
Mo9 O47 Mo11 108.1(3)
Mo12 O48 Mo11 150.6(4)
Mo12 O48 Mo10 104.9(3)
Mo11 O48 Mo10 104.5(3)
Mo12 O49 Fe5 139.5(5)
Mo11 O50 Mo14 112.0(4)
Mo14 O51 Fe6 144.8(4)
Fe4 O52 Fe5 121.0(4)
Fe4 O52 Fe6 119.8(4)
Fe5 O52 Fe6 99.4(3)
Fe4 O52 Mo15 110.4(3)
Fe5 O52 Mo15 100.9(3)
Fe6 O52 Mo15 102.3(3)
Mo11 O53 Fe6 137.2(4)
Mo16 O54 Fe6 127.8(4)
Mo16 O54 Mo15 126.9(4)
Fe6 O54 Mo15 103.1(3)
Mo19 O55 Fe6 145.6(5)
Mo17 O56 Fe5 128.3(4)
Mo17 O56 Mo15 126.5(4)
Fe5 O56 Mo15 103.2(3)
As2 O57 Fe5 127.5(4)
As2 O57 Fe6 127.4(4)
Fe5 O57 Fe6 101.6(3)
Mo18 O58 Fe5 145.7(5)
Mo17 O61 Mo18 120.1(4)
As2 O62 Mo20 116.9(4)
As2 O62 Mo18 118.4(4)
Mo20 O62 Mo18 92.1(2)
As2 O62 Mo17 127.5(3)
Mo20 O62 Mo17 101.1(3)
Mo18 O62 Mo17 93.3(3)
Mo17 O64 Mo16 154.4(4)
Mo17 O64 Mo21 102.7(3)
Mo16 O64 Mo21 102.9(3)
Mo16 O66 Mo19 118.9(4)
As2 O68 Mo22 116.8(3)
As2 O68 Mo19 117.7(4)
Mo22 O68 Mo19 91.4(3)
As2 O68 Mo16 128.3(4)
Mo22 O68 Mo16 101.4(3)
Mo19 O68 Mo16 93.2(2)
Mo21 O71 Mo16 105.9(4)
Mo21 O71 Mo22 102.2(3)
Mo16 O71 Mo22 109.9(4)
Mo22 O72 Mo19 116.9(4)
Mo20 O73 Mo22 144.7(5)
Mo20 O73 Mo21 107.9(4)
Mo22 O73 Mo21 107.1(3)
Mo20 O74 Mo18 117.0(4)
Mo9 O81 Mo14 112.5(4)
Fe4 O85 Mo14 120.2(4)
Fe4 O85 Mo9 117.6(4)
Mo14 O85 Mo9 96.3(2)
Fe4 O85 Mo11 119.4(3)
Mo14 O85 Mo11 96.4(3)
Mo9 O85 Mo11 102.4(3)
Mo21 O86 Mo17 106.8(3)
Mo21 O86 Mo20 102.0(3)
Mo17 O86 Mo20 109.8(4)

loop_
_geom_bond_atom_site_label_1
_geom_bond_atom_site_label_2
_geom_bond_distance
As1 O25 1.803(8)
As1 O18 1.803(7)
As1 O16 1.809(8)
As2 O57 1.776(7)
As2 O68 1.808(7)
As2 O62 1.827(8)
Cu1 O103 2.012(14)
Cu1 O102 2.027(15)
Cu1 O101 2.042(11)
Cu1 O104 2.065(13)
Fe1 O84 1.982(10)
Fe1 O31 2.021(7)
Fe1 O34 2.048(8)
Fe1 O24 2.067(8)
Fe1 O32 2.198(8)
Fe1 O27 2.208(9)
Fe2 O26 1.912(9)
Fe2 O30 1.997(8)
Fe2 O27 2.014(8)
Fe2 O33 2.019(8)
Fe2 O25 2.020(8)
Fe2 O31 2.062(8)
Fe3 O23 1.919(8)
Fe3 O28 1.994(8)
Fe3 O25 2.009(8)
Fe3 O29 2.010(8)
Fe3 O24 2.029(8)
Fe3 O31 2.069(7)
Fe4 O85 1.868(7)
Fe4 O40 1.882(7)
Fe4 O31 1.895(8)
Fe4 O52 1.904(7)
Fe5 O58 1.902(7)
Fe5 O49 2.011(8)
Fe5 O57 2.012(8)
Fe5 O41 2.027(8)
Fe5 O56 2.044(8)
Fe5 O52 2.057(7)
Fe6 O55 1.922(9)
Fe6 O51 1.989(7)
Fe6 O53 2.018(8)
Fe6 O57 2.041(7)
Fe6 O52 2.062(8)
Fe6 O54 2.083(8)
Mo1 O2 1.687(11)
Mo1 O1 1.718(10)
Mo1 O3 1.889(10)
Mo1 O5 1.969(9)
Mo1 O18 2.320(8)
Mo1 O4 2.332(9)
Mo2 O7 1.689(11)
Mo2 O11 1.722(10)
Mo2 O10 1.960(8)
Mo2 O4 1.962(9)
Mo2 O17 2.189(8)
Mo2 O5 2.220(9)
Mo3 O6 1.710(10)
Mo3 O8 1.717(10)
Mo3 O9 1.884(8)
Mo3 O5 1.953(8)
Mo3 O16 2.328(8)
Mo3 O10 2.335(9)
Mo4 O15 1.710(10)
Mo4 O12 1.713(9)
Mo4 O26 1.846(9)
Mo4 O9 2.022(9)
Mo4 O13 2.206(8)
Mo4 O16 2.284(7)
Mo5 O14 1.704(9)
Mo5 O13 1.769(8)
Mo5 O27 1.831(8)
Mo5 O17 1.965(7)
Mo5 O10 2.128(9)
Mo5 O16 2.395(8)
Mo6 O19 1.674(9)
Mo6 O20 1.760(9)
Mo6 O24 1.836(8)
Mo6 O17 1.986(8)
Mo6 O4 2.092(9)
Mo6 O18 2.393(8)
Mo7 O22 1.691(10)
Mo7 O21 1.717(11)
Mo7 O23 1.840(8)
Mo7 O3 1.997(9)
Mo7 O20 2.259(9)
Mo7 O18 2.324(8)
Mo8 O38 1.716(9)
Mo8 O28 1.782(8)
Mo8 O37 1.816(8)
Mo8 O39 1.982(8)
Mo8 O43 2.191(8)
Mo8 O40 2.246(7)
Mo9 O82 1.700(8)
Mo9 O29 1.780(8)
Mo9 O81 1.834(8)
Mo9 O39 2.003(7)
Mo9 O47 2.191(8)
Mo9 O85 2.273(7)
Mo10 O46 1.714(9)
Mo10 O44 1.731(9)
Mo10 O43 1.956(8)
Mo10 O47 1.990(7)
Mo10 O39 2.141(8)
Mo10 O48 2.196(8)
Mo11 O83 1.693(9)
Mo11 O50 1.786(7)
Mo11 O53 1.789(8)
Mo11 O48 2.004(7)
Mo11 O47 2.195(8)
Mo11 O85 2.282(7)
Mo12 O45 1.711(9)
Mo12 O49 1.762(8)
Mo12 O42 1.816(8)
Mo12 O48 1.947(7)
Mo12 O43 2.204(8)
Mo12 O40 2.286(7)
Mo13 O36 1.739(8)
Mo13 O41 1.778(7)
Mo13 O30 1.778(8)
Mo13 O37 2.106(8)
Mo13 O42 2.125(8)
Mo13 O40 2.162(7)
Mo14 O80 1.705(8)
Mo14 O32 1.733(8)
Mo14 O51 1.799(8)
Mo14 O81 2.126(8)
Mo14 O85 2.150(7)
Mo14 O50 2.192(8)
Mo15 O35 1.721(9)
Mo15 O34 1.738(7)
Mo15 O33 1.778(8)
Mo15 O56 2.192(7)
Mo15 O54 2.206(8)
Mo15 O52 2.248(8)
Mo16 O65 1.703(9)
Mo16 O66 1.791(8)
Mo16 O54 1.872(8)
Mo16 O64 1.966(7)
Mo16 O71 2.094(8)
Mo16 O68 2.434(8)
Mo17 O63 1.673(9)
Mo17 O61 1.757(8)
Mo17 O56 1.883(7)
Mo17 O64 1.965(8)
Mo17 O86 2.078(8)
Mo17 O62 2.456(8)
Mo18 O60 1.677(10)
Mo18 O59 1.708(9)
Mo18 O58 1.833(8)
Mo18 O74 2.000(9)
Mo18 O61 2.244(9)
Mo18 O62 2.322(7)
Mo19 O69 1.698(10)
Mo19 O67 1.704(9)
Mo19 O55 1.831(8)
Mo19 O72 1.994(9)
Mo19 O66 2.216(9)
Mo19 O68 2.325(8)
Mo20 O75 1.699(10)
Mo20 O76 1.713(10)
Mo20 O74 1.882(8)
Mo20 O73 1.946(8)
Mo20 O62 2.275(7)
Mo20 O86 2.387(8)
Mo21 O70 1.711(10)
Mo21 O79 1.730(9)
Mo21 O86 1.949(8)
Mo21 O71 1.962(8)
Mo21 O64 2.172(8)
Mo21 O73 2.230(8)
Mo22 O77 1.705(10)
Mo22 O78 1.717(10)
Mo22 O72 1.873(8)
Mo22 O73 1.959(8)
Mo22 O68 2.282(8)
Mo22 O71 2.362(8)
